data_4083695
loop_
_publ_author_name
'Hao, Peng'
'Zhang, Shu'
'Sun, Wen-Hua'
'Shi, Qisong'
'Adewuyi, Sherrif'
'Lu, Xiaoming'
'Li, Peizhou'

_publ_section_title
;
 Synthesis, Characterization and Ethylene Oligomerization Studies of
 Nickel Complexes Bearing 2-Benzimidazolylpyridine Derivatives
;
_journal_issue 9
_journal_name_full Organometallics
_journal_page_first 2439
_journal_paper_doi 10.1021/om070049e
_journal_volume 26
_journal_year 2007
_chemical_formula_sum 'C17 H21 Cl2 N3 Ni O3'
_chemical_formula_weight 444.98
_chemical_name_systematic
;
[2-acetyl-6-(1-methyl-2-benzoimidazolyl)pyridine]dichloronickel
;
_space_group_IT_number 14
_symmetry_cell_setting monoclinic
_symmetry_space_group_name_Hall '-P 2ybc'
_symmetry_space_group_name_H-M 'P 1 21/c 1'
_atom_sites_solution_hydrogens geom
_atom_sites_solution_primary direct
_atom_sites_solution_secondary difmap
_audit_creation_method SHELXL-97
_cell_angle_alpha 90.00
_cell_angle_beta 93.425(3)
_cell_angle_gamma 90.00
_cell_formula_units_Z 4
_cell_length_a 7.8096(4)
_cell_length_b 12.9994(8)
_cell_length_c 19.3219(11)
_cell_measurement_reflns_used 732
_cell_measurement_temperature 293(2)
_cell_measurement_theta_max 28.30
_cell_measurement_theta_min 1.89
_cell_volume 1958.06(19)
_computing_cell_refinement 'Siemens SMART & SAINT'
_computing_data_collection 'Siemens SMART'
_computing_data_reduction 'Siemens XPREP'
_computing_molecular_graphics 'Bruker SHELXTL'
_computing_publication_material 'Bruker SHELXTL'
_computing_structure_refinement 'Siemens SHELXTL'
_computing_structure_solution 'Siemens SHELXTL'
_diffrn_ambient_temperature 293(2)
_diffrn_measured_fraction_theta_full 0.992
_diffrn_measured_fraction_theta_max 0.992
_diffrn_measurement_device_type 'Bruker P4'
_diffrn_measurement_method '\w scans'
_diffrn_radiation_monochromator graphite
_diffrn_radiation_source 'fine-focus sealed tube'
_diffrn_radiation_type MoK\a
_diffrn_radiation_wavelength 0.71073
_diffrn_reflns_av_R_equivalents 0.0835
_diffrn_reflns_av_sigmaI/netI 0.1146
_diffrn_reflns_limit_h_max 10
_diffrn_reflns_limit_h_min -9
_diffrn_reflns_limit_k_max 17
_diffrn_reflns_limit_k_min -17
_diffrn_reflns_limit_l_max 25
_diffrn_reflns_limit_l_min -25
_diffrn_reflns_number 20918
_diffrn_reflns_theta_full 28.30
_diffrn_reflns_theta_max 28.30
_diffrn_reflns_theta_min 1.89
_diffrn_standards_decay_% none
_diffrn_standards_interval_count none
_diffrn_standards_interval_time none
_diffrn_standards_number none
_exptl_absorpt_coefficient_mu 1.285
_exptl_absorpt_correction_T_max 0.8507
_exptl_absorpt_correction_T_min 0.6619
_exptl_absorpt_correction_type empirical
_exptl_absorpt_process_details 'SADABS (Sheldrick, 1996)'
_exptl_crystal_colour green
_exptl_crystal_density_diffrn 1.509
_exptl_crystal_density_method 'not measured'
_exptl_crystal_description block
_exptl_crystal_F_000 920
_exptl_crystal_size_max 0.35
_exptl_crystal_size_mid 0.24
_exptl_crystal_size_min 0.12
_refine_diff_density_max 0.289
_refine_diff_density_min -0.333
_refine_diff_density_rms 0.062
_refine_ls_extinction_method none
_refine_ls_goodness_of_fit_ref 0.818
_refine_ls_hydrogen_treatment mixed
_refine_ls_matrix_type full
_refine_ls_number_parameters 243
_refine_ls_number_reflns 4833
_refine_ls_number_restraints 1
_refine_ls_restrained_S_all 0.818
_refine_ls_R_factor_gt 0.0415
_refine_ls_shift/su_max 0.001
_refine_ls_shift/su_mean 0.000
_refine_ls_structure_factor_coef Fsqd
_refine_ls_weighting_details 'calc w=1/[\s^2^(Fo^2^)+(0.0505P)^2^+0.0000P] where P=(Fo^2^+2Fc^2^)/3'
_refine_ls_weighting_scheme calc
_refine_ls_wR_factor_gt 0.0881
_refine_ls_wR_factor_ref 0.1084
_reflns_number_gt 1913
_reflns_number_total 4833
_reflns_threshold_expression >2sigma(I)
_cod_data_source_file om070049esi20070118_011004.cif
_cod_data_source_block Me-PBID-acetylNiCl2
_cod_depositor_comments
;
The following automatic conversions were performed:

'_symmetry_cell_setting' value 'Monoclinic' changed to 'monoclinic'
according to
/usr/data/users/saulius/automatic-downloads/retrospective/ACS/lib/dictionaries/cif_core.dic
dictionary named 'cif_core.dic' version 2.4.2 from 2011-04-26.

Automatic conversion script
Id: cif_fix_values 2281 2013-09-26 08:29:07Z andrius 
;
_cod_original_sg_symbol_H-M P2(1)/c
_cod_database_code 4083695
_refine_ls_r_factor_ref 0.1429

loop_
_symmetry_equiv_pos_as_xyz
'x, y, z'
'-x, y+1/2, -z+1/2'
'-x, -y, -z'
'x, -y-1/2, z-1/2'

loop_
_atom_site_label
_atom_site_type_symbol
_atom_site_fract_x
_atom_site_fract_y
_atom_site_fract_z
_atom_site_U_iso_or_equiv
_atom_site_adp_type
_atom_site_occupancy
_atom_site_symmetry_multiplicity
_atom_site_calc_flag
_atom_site_refinement_flags
Ni Ni 0.05861(6) 0.75416(3) 0.34250(2) 0.04863(16) Uani 1 1 d .
Cl1 Cl 0.01546(14) 0.68821(8) 0.23302(5) 0.0731(3) Uani 1 1 d .
O2 O 0.3044(3) 0.6890(2) 0.35871(14) 0.0621(7) Uani 1 1 d .
N1 N -0.0528(3) 0.6495(2) 0.40533(13) 0.0471(7) Uani 1 1 d .
N2 N 0.0973(3) 0.8221(2) 0.43656(13) 0.0453(7) Uani 1 1 d .
C8 C 0.0343(4) 0.7765(2) 0.49170(16) 0.0451(9) Uani 1 1 d .
C7 C -0.0551(4) 0.6805(3) 0.47104(16) 0.0442(8) Uani 1 1 d .
O1 O 0.2007(3) 0.90022(19) 0.32292(12) 0.0624(7) Uani 1 1 d .
N3 N -0.1459(3) 0.6142(2) 0.50963(13) 0.0508(7) Uani 1 1 d .
C1 C -0.1484(4) 0.5595(3) 0.40060(17) 0.0482(9) Uani 1 1 d .
O3 O -0.1706(3) 0.8414(2) 0.33509(14) 0.0667(7) Uani 1 1 d D
C9 C 0.0610(4) 0.8192(3) 0.55703(17) 0.0558(10) Uani 1 1 d .
H9A H 0.0182 0.7873 0.5955 0.067 Uiso 1 1 calc R
C11 C 0.2150(5) 0.9572(3) 0.50715(19) 0.0593(10) Uani 1 1 d .
H11A H 0.2759 1.0185 0.5114 0.071 Uiso 1 1 calc R
C2 C -0.1850(5) 0.4948(3) 0.34413(19) 0.0600(10) Uani 1 1 d .
H2A H -0.1470 0.5097 0.3005 0.072 Uiso 1 1 calc R
C10 C 0.1520(5) 0.9094(3) 0.56428(19) 0.0622(11) Uani 1 1 d .
H10A H 0.1713 0.9386 0.6080 0.075 Uiso 1 1 calc R
C6 C -0.2074(4) 0.5376(3) 0.46571(18) 0.0501(9) Uani 1 1 d .
C12 C 0.1840(4) 0.9104(3) 0.44343(18) 0.0491(9) Uani 1 1 d .
C15 C -0.1911(5) 0.6278(3) 0.58191(17) 0.0707(12) Uani 1 1 d .
H15A H -0.2555 0.5693 0.5960 0.106 Uiso 1 1 calc R
H15B H -0.2592 0.6889 0.5855 0.106 Uiso 1 1 calc R
H15C H -0.0883 0.6342 0.6114 0.106 Uiso 1 1 calc R
C13 C 0.2428(5) 0.9497(3) 0.3754(2) 0.0542(9) Uani 1 1 d .
C3 C -0.2801(5) 0.4077(3) 0.3559(2) 0.0700(11) Uani 1 1 d .
H3A H -0.3068 0.3628 0.3194 0.084 Uiso 1 1 calc R
C14 C 0.3404(5) 1.0467(3) 0.3723(2) 0.0742(12) Uani 1 1 d .
H14A H 0.3672 1.0600 0.3253 0.111 Uiso 1 1 calc R
H14B H 0.4448 1.0409 0.4009 0.111 Uiso 1 1 calc R
H14C H 0.2728 1.1022 0.3888 0.111 Uiso 1 1 calc R
C5 C -0.3029(5) 0.4486(3) 0.4770(2) 0.0621(10) Uani 1 1 d .
H5A H -0.3413 0.4331 0.5204 0.075 Uiso 1 1 calc R
C4 C -0.3371(5) 0.3858(3) 0.4214(3) 0.0718(12) Uani 1 1 d .
H4A H -0.4006 0.3262 0.4273 0.086 Uiso 1 1 calc R
C16 C 0.4003(6) 0.6366(4) 0.3107(3) 0.1080(17) Uani 1 1 d .
H16A H 0.5079 0.6153 0.3329 0.162 Uiso 1 1 calc R
H16B H 0.4210 0.6814 0.2726 0.162 Uiso 1 1 calc R
H16C H 0.3377 0.5772 0.2939 0.162 Uiso 1 1 calc R
C17 C -0.2579(6) 0.8802(4) 0.2754(2) 0.1011(16) Uani 1 1 d .
H17A H -0.3581 0.9168 0.2881 0.152 Uiso 1 1 calc R
H17B H -0.2915 0.8244 0.2450 0.152 Uiso 1 1 calc R
H17C H -0.1840 0.9261 0.2522 0.152 Uiso 1 1 calc R
Cl2 Cl 0.57312(12) 0.80351(8) 0.44733(5) 0.0655(3) Uani 1 1 d .
H18 H 0.377(6) 0.725(3) 0.389(2) 0.107(17) Uiso 1 1 d .
H19 H -0.249(4) 0.824(3) 0.3636(19) 0.103(17) Uiso 1 1 d D

loop_
_atom_site_aniso_label
_atom_site_aniso_U_11
_atom_site_aniso_U_22
_atom_site_aniso_U_33
_atom_site_aniso_U_23
_atom_site_aniso_U_13
_atom_site_aniso_U_12
Ni 0.0566(3) 0.0537(3) 0.0360(2) -0.0006(2) 0.00628(19) -0.0013(2)
Cl1 0.0951(8) 0.0835(8) 0.0407(5) -0.0099(5) 0.0049(5) -0.0078(6)
O2 0.0526(17) 0.0716(19) 0.0627(17) -0.0170(15) 0.0086(14) 0.0031(14)
N1 0.0527(18) 0.0487(18) 0.0405(17) 0.0001(14) 0.0075(13) 0.0037(15)
N2 0.0457(18) 0.0503(19) 0.0403(16) -0.0032(14) 0.0057(13) 0.0047(15)
C8 0.052(2) 0.050(2) 0.0340(19) 0.0034(16) 0.0029(16) 0.0116(17)
C7 0.046(2) 0.050(2) 0.037(2) 0.0044(18) 0.0038(16) 0.0107(18)
O1 0.0746(18) 0.0660(17) 0.0472(15) 0.0044(14) 0.0085(13) -0.0083(15)
N3 0.0485(18) 0.063(2) 0.0415(17) 0.0115(16) 0.0083(14) 0.0108(16)
C1 0.046(2) 0.048(2) 0.051(2) 0.0029(18) 0.0050(17) 0.0021(18)
O3 0.0639(18) 0.080(2) 0.0562(17) 0.0166(15) 0.0044(15) 0.0113(15)
C9 0.066(3) 0.068(3) 0.034(2) 0.0001(19) 0.0056(17) 0.013(2)
C11 0.059(3) 0.057(2) 0.061(3) -0.012(2) -0.003(2) 0.007(2)
C2 0.059(3) 0.056(3) 0.065(3) -0.007(2) 0.005(2) 0.002(2)
C10 0.071(3) 0.067(3) 0.048(2) -0.015(2) 0.001(2) 0.008(2)
C6 0.048(2) 0.052(2) 0.051(2) 0.009(2) 0.0020(18) 0.0060(19)
C12 0.049(2) 0.048(2) 0.051(2) -0.0039(19) 0.0026(17) 0.0071(18)
C15 0.075(3) 0.093(3) 0.046(2) 0.016(2) 0.022(2) 0.007(2)
C13 0.053(2) 0.052(2) 0.058(2) 0.005(2) 0.0031(19) 0.0080(19)
C3 0.060(3) 0.048(3) 0.101(4) -0.006(2) 0.001(2) 0.004(2)
C14 0.076(3) 0.062(3) 0.084(3) 0.004(2) 0.002(2) -0.009(2)
C5 0.058(3) 0.061(3) 0.069(3) 0.020(2) 0.014(2) 0.007(2)
C4 0.056(3) 0.055(3) 0.105(4) 0.007(3) 0.008(3) 0.003(2)
C16 0.080(3) 0.121(4) 0.122(4) -0.058(3) -0.001(3) 0.027(3)
C17 0.118(4) 0.122(4) 0.062(3) 0.027(3) -0.002(3) 0.044(3)
Cl2 0.0552(6) 0.0711(7) 0.0705(6) -0.0095(5) 0.0046(5) 0.0025(5)

loop_
_atom_type_symbol
_atom_type_description
_atom_type_scat_dispersion_real
_atom_type_scat_dispersion_imag
_atom_type_scat_source
C C 0.0033 0.0016 'International Tables Vol C Tables 4.2.6.8 and 6.1.1.4'
H H 0.0000 0.0000 'International Tables Vol C Tables 4.2.6.8 and 6.1.1.4'
N N 0.0061 0.0033 'International Tables Vol C Tables 4.2.6.8 and 6.1.1.4'
O O 0.0106 0.0060 'International Tables Vol C Tables 4.2.6.8 and 6.1.1.4'
Cl Cl 0.1484 0.1585 'International Tables Vol C Tables 4.2.6.8 and 6.1.1.4'
Ni Ni 0.3393 1.1124 'International Tables Vol C Tables 4.2.6.8 and 6.1.1.4'

loop_
_geom_angle_atom_site_label_1
_geom_angle_atom_site_label_2
_geom_angle_atom_site_label_3
_geom_angle
N2 Ni N1 78.71(11)
N2 Ni O2 87.49(10)
N1 Ni O2 93.46(10)
N2 Ni O3 84.69(10)
N1 Ni O3 90.47(11)
O2 Ni O3 170.40(11)
N2 Ni O1 74.54(10)
N1 Ni O1 153.24(10)
O2 Ni O1 84.83(10)
O3 Ni O1 87.71(10)
N2 Ni Cl1 176.14(8)
N1 Ni Cl1 104.74(8)
O2 Ni Cl1 93.97(8)
O3 Ni Cl1 93.49(8)
O1 Ni Cl1 102.02(7)
C16 O2 Ni 128.0(3)
C16 O2 H18 110(3)
Ni O2 H18 114(3)
C7 N1 C1 106.3(3)
C7 N1 Ni 113.2(2)
C1 N1 Ni 140.0(2)
C12 N2 C8 120.7(3)
C12 N2 Ni 120.8(2)
C8 N2 Ni 118.6(2)
N2 C8 C9 120.4(3)
N2 C8 C7 110.5(3)
C9 C8 C7 129.1(3)
N1 C7 N3 111.4(3)
N1 C7 C8 118.8(3)
N3 C7 C8 129.8(3)
C13 O1 Ni 114.5(2)
C7 N3 C6 107.1(3)
C7 N3 C15 127.1(3)
C6 N3 C15 125.3(3)
N1 C1 C2 130.1(3)
N1 C1 C6 108.5(3)
C2 C1 C6 121.3(3)
C17 O3 Ni 128.2(3)
C17 O3 H19 107(3)
Ni O3 H19 116(3)
C10 C9 C8 119.0(3)
C10 C9 H9A 120.5
C8 C9 H9A 120.5
C12 C11 C10 117.5(4)
C12 C11 H11A 121.2
C10 C11 H11A 121.2
C3 C2 C1 117.0(4)
C3 C2 H2A 121.5
C1 C2 H2A 121.5
C9 C10 C11 120.6(3)
C9 C10 H10A 119.7
C11 C10 H10A 119.7
N3 C6 C1 106.7(3)
N3 C6 C5 132.2(3)
C1 C6 C5 121.1(4)
N2 C12 C11 121.9(3)
N2 C12 C13 112.6(3)
C11 C12 C13 125.6(4)
N3 C15 H15A 109.5
N3 C15 H15B 109.5
H15A C15 H15B 109.5
N3 C15 H15C 109.5
H15A C15 H15C 109.5
H15B C15 H15C 109.5
O1 C13 C14 121.9(3)
O1 C13 C12 117.4(3)
C14 C13 C12 120.6(3)
C2 C3 C4 121.4(4)
C2 C3 H3A 119.3
C4 C3 H3A 119.3
C13 C14 H14A 109.5
C13 C14 H14B 109.5
H14A C14 H14B 109.5
C13 C14 H14C 109.5
H14A C14 H14C 109.5
H14B C14 H14C 109.5
C4 C5 C6 117.0(4)
C4 C5 H5A 121.5
C6 C5 H5A 121.5
C5 C4 C3 122.3(4)
C5 C4 H4A 118.9
C3 C4 H4A 118.9
O2 C16 H16A 109.5
O2 C16 H16B 109.5
H16A C16 H16B 109.5
O2 C16 H16C 109.5
H16A C16 H16C 109.5
H16B C16 H16C 109.5
O3 C17 H17A 109.5
O3 C17 H17B 109.5
H17A C17 H17B 109.5
O3 C17 H17C 109.5
H17A C17 H17C 109.5
H17B C17 H17C 109.5

loop_
_geom_bond_atom_site_label_1
_geom_bond_atom_site_label_2
_geom_bond_distance
Ni N2 2.027(3)
Ni N1 2.051(3)
Ni O2 2.105(3)
Ni O3 2.117(3)
Ni O1 2.243(2)
Ni Cl1 2.2887(10)
O2 C16 1.402(5)
O2 H18 0.92(4)
N1 C7 1.333(4)
N1 C1 1.389(4)
N2 C12 1.334(4)
N2 C8 1.339(4)
C8 C9 1.383(4)
C8 C7 1.473(4)
C7 N3 1.366(4)
O1 C13 1.228(4)
N3 C6 1.376(4)
N3 C15 1.472(4)
C1 C2 1.393(4)
C1 C6 1.395(4)
O3 C17 1.399(4)
O3 H19 0.880(19)
C9 C10 1.374(5)
C9 H9A 0.9300
C11 C12 1.382(4)
C11 C10 1.382(5)
C11 H11A 0.9300
C2 C3 1.380(5)
C2 H2A 0.9300
C10 H10A 0.9300
C6 C5 1.401(5)
C12 C13 1.508(5)
C15 H15A 0.9600
C15 H15B 0.9600
C15 H15C 0.9600
C13 C14 1.476(5)
C3 C4 1.397(5)
C3 H3A 0.9300
C14 H14A 0.9600
C14 H14B 0.9600
C14 H14C 0.9600
C5 C4 1.363(5)
C5 H5A 0.9300
C4 H4A 0.9300
C16 H16A 0.9600
C16 H16B 0.9600
C16 H16C 0.9600
C17 H17A 0.9600
C17 H17B 0.9600
C17 H17C 0.9600

loop_
_geom_torsion_atom_site_label_1
_geom_torsion_atom_site_label_2
_geom_torsion_atom_site_label_3
_geom_torsion_atom_site_label_4
_geom_torsion
N2 Ni O2 C16 -169.5(4)
N1 Ni O2 C16 112.0(3)
O3 Ni O2 C16 -134.0(6)
O1 Ni O2 C16 -94.8(3)
Cl1 Ni O2 C16 6.9(3)
N2 Ni N1 C7 4.5(2)
O2 Ni N1 C7 91.3(2)
O3 Ni N1 C7 -80.0(2)
O1 Ni N1 C7 5.9(4)
Cl1 Ni N1 C7 -173.7(2)
N2 Ni N1 C1 173.7(3)
O2 Ni N1 C1 -99.5(3)
O3 Ni N1 C1 89.3(3)
O1 Ni N1 C1 175.1(3)
Cl1 Ni N1 C1 -4.5(3)
N1 Ni N2 C12 177.4(3)
O2 Ni N2 C12 83.4(2)
O3 Ni N2 C12 -91.0(2)
O1 Ni N2 C12 -2.0(2)
Cl1 Ni N2 C12 -29.1(13)
N1 Ni N2 C8 -2.5(2)
O2 Ni N2 C8 -96.5(2)
O3 Ni N2 C8 89.0(2)
O1 Ni N2 C8 178.1(2)
Cl1 Ni N2 C8 151.0(11)
C12 N2 C8 C9 -1.3(5)
Ni N2 C8 C9 178.6(2)
C12 N2 C8 C7 -179.8(3)
Ni N2 C8 C7 0.1(3)
C1 N1 C7 N3 0.8(4)
Ni N1 C7 N3 173.59(19)
C1 N1 C7 C8 -178.9(3)
Ni N1 C7 C8 -6.1(4)
N2 C8 C7 N1 4.0(4)
C9 C8 C7 N1 -174.2(3)
N2 C8 C7 N3 -175.6(3)
C9 C8 C7 N3 6.2(6)
N2 Ni O1 C13 3.3(2)
N1 Ni O1 C13 1.9(4)
O2 Ni O1 C13 -85.5(3)
O3 Ni O1 C13 88.5(3)
Cl1 Ni O1 C13 -178.5(2)
N1 C7 N3 C6 -1.1(4)
C8 C7 N3 C6 178.5(3)
N1 C7 N3 C15 -173.4(3)
C8 C7 N3 C15 6.3(5)
C7 N1 C1 C2 -179.0(3)
Ni N1 C1 C2 11.3(6)
C7 N1 C1 C6 -0.2(4)
Ni N1 C1 C6 -169.9(2)
N2 Ni O3 C17 150.1(4)
N1 Ni O3 C17 -131.3(4)
O2 Ni O3 C17 114.4(6)
O1 Ni O3 C17 75.4(4)
Cl1 Ni O3 C17 -26.5(4)
N2 C8 C9 C10 0.6(5)
C7 C8 C9 C10 178.7(3)
N1 C1 C2 C3 177.9(3)
C6 C1 C2 C3 -0.8(5)
C8 C9 C10 C11 0.3(5)
C12 C11 C10 C9 -0.5(5)
C7 N3 C6 C1 0.9(3)
C15 N3 C6 C1 173.4(3)
C7 N3 C6 C5 177.7(4)
C15 N3 C6 C5 -9.8(6)
N1 C1 C6 N3 -0.5(4)
C2 C1 C6 N3 178.5(3)
N1 C1 C6 C5 -177.7(3)
C2 C1 C6 C5 1.2(5)
C8 N2 C12 C11 1.2(5)
Ni N2 C12 C11 -178.7(2)
C8 N2 C12 C13 -179.5(3)
Ni N2 C12 C13 0.6(4)
C10 C11 C12 N2 -0.3(5)
C10 C11 C12 C13 -179.5(3)
Ni O1 C13 C14 178.7(3)
Ni O1 C13 C12 -4.1(4)
N2 C12 C13 O1 2.5(4)
C11 C12 C13 O1 -178.2(3)
N2 C12 C13 C14 179.8(3)
C11 C12 C13 C14 -0.8(5)
C1 C2 C3 C4 0.1(5)
N3 C6 C5 C4 -177.3(3)
C1 C6 C5 C4 -0.9(5)
C6 C5 C4 C3 0.2(6)
C2 C3 C4 C5 0.2(6)
